data_7249368
loop_
_publ_author_name
'Cui, Wen-Bo'
'Huang, Li'
'Shen, Yuan'
'Yu, Xiao-Yang'
'Li, Zi-Yi'
'Zhang, Hong'

_publ_section_title
;
 Viologen-based Ln-MOF material with photochromicity and photoluminescence
 for anticounterfeiting
;
_journal_issue 41
_journal_name_full CrystEngComm
_journal_page_first 5877
_journal_page_last 5882
_journal_paper_doi 10.1039/D4CE00652F
_journal_volume 26
_journal_year 2024
_chemical_formula_moiety 'C40 H24 Cl N4 O18 Tb2, 3(H2 O), 3(O)'
_chemical_formula_sum 'C40 H30 Cl N4 O24 Tb2'
_chemical_formula_weight 1303.97
_space_group_crystal_system monoclinic
_space_group_IT_number 15
_space_group_name_Hall '-C 2yc'
_space_group_name_H-M_alt 'C 1 2/c 1'
_atom_sites_solution_hydrogens mixed
_atom_sites_solution_primary iterative
_audit_creation_date 2024-06-04
_audit_creation_method
;
Olex2 1.2
(compiled 2018.05.29 svn.r3508 for OlexSys, GUI svn.r5506)
;
_audit_update_record
;
2024-06-11 deposited with the CCDC.	2024-09-19 downloaded from the CCDC.
;
_cell_angle_alpha 90
_cell_angle_beta 101.468(3)
_cell_angle_gamma 90
_cell_formula_units_Z 8
_cell_length_a 36.461(3)
_cell_length_b 12.5228(9)
_cell_length_c 20.6904(14)
_cell_measurement_reflns_used 9620
_cell_measurement_temperature 293(2)
_cell_measurement_theta_max 24.986
_cell_measurement_theta_min 2.428
_cell_volume 9258.5(12)
_computing_cell_refinement 'SAINT V8.38A (?, 2016)'
_computing_data_reduction 'SAINT V8.38A (?, 2016)'
_computing_molecular_graphics 'Olex2 (Dolomanov et al., 2009)'
_computing_publication_material 'Olex2 (Dolomanov et al., 2009)'
_computing_structure_refinement 'ShelXL (Sheldrick, 2015)'
_computing_structure_solution 'olex2.solve (Bourhis et al., 2015)'
_diffrn_ambient_temperature 298.15
_diffrn_measured_fraction_theta_full 0.992
_diffrn_measured_fraction_theta_max 0.992
_diffrn_measurement_device_type 'CCD area detector'
_diffrn_measurement_method 'phi and omega scans'
_diffrn_radiation_monochromator graphite
_diffrn_radiation_type MoK\a
_diffrn_radiation_wavelength 0.71073
_diffrn_reflns_av_R_equivalents 0.1685
_diffrn_reflns_av_unetI/netI 0.0978
_diffrn_reflns_Laue_measured_fraction_full 0.992
_diffrn_reflns_Laue_measured_fraction_max 0.992
_diffrn_reflns_limit_h_max 43
_diffrn_reflns_limit_h_min -43
_diffrn_reflns_limit_k_max 14
_diffrn_reflns_limit_k_min -14
_diffrn_reflns_limit_l_max 24
_diffrn_reflns_limit_l_min -24
_diffrn_reflns_number 39508
_diffrn_reflns_point_group_measured_fraction_full 0.992
_diffrn_reflns_point_group_measured_fraction_max 0.992
_diffrn_reflns_theta_full 25.114
_diffrn_reflns_theta_max 25.114
_diffrn_reflns_theta_min 2.360
_exptl_absorpt_coefficient_mu 3.181
_exptl_absorpt_correction_type none
_exptl_crystal_colour 'clear yellowish green'
_exptl_crystal_colour_lustre clear
_exptl_crystal_colour_modifier yellowish
_exptl_crystal_colour_primary green
_exptl_crystal_density_diffrn 1.871
_exptl_crystal_description block
_exptl_crystal_F_000 5096
_exptl_crystal_size_max 0.12
_exptl_crystal_size_mid 0.11
_exptl_crystal_size_min 0.1
_refine_diff_density_max 2.517
_refine_diff_density_min -2.206
_refine_diff_density_rms 0.233
_refine_ls_extinction_method none
_refine_ls_goodness_of_fit_ref 1.048
_refine_ls_hydrogen_treatment constr
_refine_ls_matrix_type full
_refine_ls_number_parameters 649
_refine_ls_number_reflns 8184
_refine_ls_number_restraints 0
_refine_ls_restrained_S_all 1.048
_refine_ls_R_factor_all 0.0795
_refine_ls_R_factor_gt 0.0584
_refine_ls_shift/su_max 0.001
_refine_ls_shift/su_mean 0.000
_refine_ls_structure_factor_coef Fsqd
_refine_ls_weighting_details 'w=1/[\s^2^(Fo^2^)+(0.0830P)^2^+60.9937P] where P=(Fo^2^+2Fc^2^)/3'
_refine_ls_weighting_scheme calc
_refine_ls_wR_factor_gt 0.1490
_refine_ls_wR_factor_ref 0.1613
_reflns_Friedel_coverage 0.000
_reflns_number_gt 6356
_reflns_number_total 8184
_reflns_threshold_expression 'I > 2\s(I)'
_cod_data_source_file d4ce00652f2.cif
_cod_data_source_block 2
_cod_depositor_comments 'Adding full bibliography for 7249367--7249368.cif.'
_cod_database_code 7249368
_shelx_shelxl_version_number 2016/4
_shelx_space_group_comment
;
The symmetry employed for this shelxl refinement is uniquely defined
by the following loop, which should always be used as a source of
symmetry information in preference to the above space-group names.
They are only intended as comments.
;
_olex2_refinement_description
;
1. Fixed Uiso
 At 1.2 times of:
  All C(H) groups
 At 1.5 times of:
  All O(H,H) groups
2.a Free rotating group:
 O23(H23A,H23B), O21(H21A,H21B), O22(H22A,H22B)
2.b Aromatic/amide H refined with riding coordinates:
 C3(H3), C4(H4), C5(H5), C6(H6), C8(H8), C9(H9), C10(H10), C11(H11), C14(H14),
 C15(H15), C16(H16), C17(H17), C19(H19), C20(H20), C22(H22), C23(H23), C27(H27),
  C28(H28), C29(H29), C31(H31), C35(H35), C36(H36), C37(H37), C39(H39)
;
_olex2_submission_special_instructions 'No special instructions were received'

loop_
_space_group_symop_operation_xyz
'x, y, z'
'-x, y, -z+1/2'
'x+1/2, y+1/2, z'
'-x+1/2, y+1/2, -z+1/2'
'-x, -y, -z'
'x, -y, z-1/2'
'-x+1/2, -y+1/2, -z'
'x+1/2, -y+1/2, z-1/2'

loop_
_atom_site_label
_atom_site_type_symbol
_atom_site_fract_x
_atom_site_fract_y
_atom_site_fract_z
_atom_site_U_iso_or_equiv
_atom_site_adp_type
_atom_site_occupancy
_atom_site_site_symmetry_order
_atom_site_calc_flag
_atom_site_refinement_flags_posn
_atom_site_refinement_flags_adp
_atom_site_refinement_flags_occupancy
_atom_site_disorder_assembly
_atom_site_disorder_group
C1 C 0.4353(2) 0.1761(7) 0.4301(4) 0.0224(19) Uani 1 1 d . . . . .
C2 C 0.4764(3) 0.1633(8) 0.4284(4) 0.028(2) Uani 1 1 d . . . . .
C3 C 0.4871(3) 0.1433(10) 0.3698(5) 0.047(3) Uani 1 1 d . . . . .
H3 H 0.468986 0.131216 0.332106 0.056 Uiso 1 1 calc R . . . .
C4 C 0.5245(3) 0.1408(12) 0.3658(5) 0.063(4) Uani 1 1 d . . . . .
H4 H 0.531369 0.128020 0.325541 0.076 Uiso 1 1 calc R . . . .
C5 C 0.5515(3) 0.1570(11) 0.4212(6) 0.062(4) Uani 1 1 d . . . . .
H5 H 0.576634 0.158514 0.418472 0.074 Uiso 1 1 calc R . . . .
C6 C 0.5031(3) 0.1770(7) 0.4853(5) 0.030(2) Uani 1 1 d . . . . .
H6 H 0.496077 0.189973 0.525360 0.036 Uiso 1 1 calc R . . . .
C7 C 0.5408(3) 0.1712(8) 0.4816(5) 0.036(2) Uani 1 1 d . . . . .
C8 C 0.5957(3) 0.2599(11) 0.5401(5) 0.051(3) Uani 1 1 d . . . . .
H8 H 0.595883 0.300056 0.502416 0.062 Uiso 1 1 calc R . . . .
C9 C 0.5683(3) 0.1297(8) 0.5949(6) 0.046(3) Uani 1 1 d . . . . .
H9 H 0.550047 0.077709 0.593988 0.055 Uiso 1 1 calc R . . . .
C10 C 0.5939(3) 0.1458(7) 0.6521(5) 0.038(3) Uani 1 1 d . . . . .
H10 H 0.592273 0.107720 0.690033 0.046 Uiso 1 1 calc R . . . .
C11 C 0.6228(3) 0.2757(10) 0.5955(5) 0.048(3) Uani 1 1 d . . . . .
H11 H 0.641830 0.324812 0.594502 0.058 Uiso 1 1 calc R . . . .
C12 C 0.6223(3) 0.2197(7) 0.6528(5) 0.030(2) Uani 1 1 d . . . . .
C13 C 0.6507(2) 0.2423(7) 0.7142(4) 0.0251(19) Uani 1 1 d . . . . .
C14 C 0.6447(3) 0.2175(7) 0.7756(5) 0.030(2) Uani 1 1 d . . . . .
H14 H 0.622785 0.182393 0.779491 0.036 Uiso 1 1 calc R . . . .
C15 C 0.6703(2) 0.2433(8) 0.8317(5) 0.028(2) Uani 1 1 d . . . . .
H15 H 0.665454 0.227826 0.873118 0.034 Uiso 1 1 calc R . . . .
C16 C 0.6848(3) 0.2904(7) 0.7108(4) 0.029(2) Uani 1 1 d . . . . .
H16 H 0.690231 0.306478 0.669820 0.035 Uiso 1 1 calc R . . . .
C17 C 0.7101(3) 0.3142(8) 0.7662(4) 0.028(2) Uani 1 1 d . . . . .
H17 H 0.732700 0.346145 0.763018 0.033 Uiso 1 1 calc R . . . .
C18 C 0.7296(2) 0.3232(7) 0.8848(4) 0.0209(18) Uani 1 1 d . . . . .
C19 C 0.7180(3) 0.3935(7) 0.9286(4) 0.029(2) Uani 1 1 d . . . . .
H19 H 0.693813 0.420923 0.921008 0.035 Uiso 1 1 calc R . . . .
C20 C 0.7652(2) 0.2800(6) 0.8936(4) 0.0214(19) Uani 1 1 d . . . . .
H20 H 0.771891 0.233459 0.862858 0.026 Uiso 1 1 calc R . . . .
C21 C 0.7907(2) 0.3092(7) 0.9507(4) 0.0197(18) Uani 1 1 d . . . . .
C22 C 0.7442(3) 0.4206(8) 0.9841(4) 0.029(2) Uani 1 1 d . . . . .
H22 H 0.737448 0.467972 1.014309 0.035 Uiso 1 1 calc R . . . .
C23 C 0.7800(3) 0.3798(7) 0.9961(4) 0.025(2) Uani 1 1 d . . . . .
H23 H 0.797012 0.399066 1.034040 0.030 Uiso 1 1 calc R . . . .
C24 C 0.8293(2) 0.2644(7) 0.9643(4) 0.0215(19) Uani 1 1 d . . . . .
C25 C 0.4204(2) 0.5133(7) 0.3143(4) 0.026(2) Uani 1 1 d . . . . .
C26 C 0.4040(2) 0.4254(7) 0.3476(4) 0.026(2) Uani 1 1 d . . . . .
C27 C 0.4488(3) 0.5776(8) 0.3492(4) 0.035(2) Uani 1 1 d . . . . .
H27 H 0.457099 0.566191 0.394133 0.042 Uiso 1 1 calc R . . . .
C28 C 0.4646(3) 0.6568(8) 0.3187(5) 0.037(2) Uani 1 1 d . . . . .
H28 H 0.483568 0.698963 0.342434 0.044 Uiso 1 1 calc R . . . .
C29 C 0.4519(3) 0.6738(8) 0.2516(5) 0.033(2) Uani 1 1 d . . . . .
H29 H 0.462615 0.727833 0.230777 0.040 Uiso 1 1 calc R . . . .
C30 C 0.4238(3) 0.6125(7) 0.2153(4) 0.025(2) Uani 1 1 d . . . . .
C31 C 0.4081(2) 0.5325(7) 0.2468(4) 0.028(2) Uani 1 1 d . . . . .
H31 H 0.389055 0.490761 0.222771 0.034 Uiso 1 1 calc R . . . .
C32 C 0.4102(3) 0.6293(8) 0.1446(5) 0.032(2) Uani 1 1 d . . . . .
C33 C 0.3008(3) 0.2890(7) 0.2171(4) 0.027(2) Uani 1 1 d . . . . .
C34 C 0.2672(3) 0.3231(7) 0.1672(4) 0.026(2) Uani 1 1 d . . . . .
C35 C 0.2570(3) 0.2700(9) 0.1090(5) 0.040(3) Uani 1 1 d . . . . .
H35 H 0.271638 0.214144 0.098799 0.049 Uiso 1 1 calc R . . . .
C36 C 0.2247(3) 0.2990(9) 0.0647(5) 0.043(3) Uani 1 1 d . . . . .
H36 H 0.217951 0.263403 0.024627 0.052 Uiso 1 1 calc R . . . .
C37 C 0.2027(3) 0.3806(8) 0.0801(4) 0.033(2) Uani 1 1 d . . . . .
H37 H 0.180803 0.398868 0.050772 0.039 Uiso 1 1 calc R . . . .
C38 C 0.2127(2) 0.4351(7) 0.1384(4) 0.0241(19) Uani 1 1 d . . . . .
C39 C 0.2452(2) 0.4055(7) 0.1828(4) 0.025(2) Uani 1 1 d . . . . .
H39 H 0.252119 0.441181 0.222799 0.030 Uiso 1 1 calc R . . . .
C40 C 0.1891(2) 0.5252(7) 0.1552(4) 0.0237(19) Uani 1 1 d . . . . .
Cl1 Cl 0.34351(14) 0.5076(5) 0.4778(3) 0.1208(18) Uani 1 1 d . . . . .
N1 N 0.5688(2) 0.1860(7) 0.5403(4) 0.0340(19) Uani 1 1 d . . . . .
N2 N 0.7027(2) 0.2918(6) 0.8255(4) 0.0234(16) Uani 1 1 d . . . . .
N3 N 0.3962(2) 0.0704(7) 0.2292(4) 0.040(2) Uani 1 1 d . . . . .
N4 N 0.4617(6) 0.4957(15) 0.5324(8) 0.098(6) Uani 1 1 d . . . . .
O1 O 0.41292(17) 0.1495(5) 0.3799(3) 0.0322(15) Uani 1 1 d . . . . .
O2 O 0.42736(18) 0.2134(6) 0.4819(3) 0.0369(17) Uani 1 1 d . . . . .
O3 O 0.84349(17) 0.2298(5) 0.9160(3) 0.0258(14) Uani 1 1 d . . . . .
O4 O 0.84737(17) 0.2562(5) 1.0220(3) 0.0255(13) Uani 1 1 d . . . . .
O5 O 0.30365(17) 0.3182(5) 0.2762(3) 0.0292(15) Uani 1 1 d . . . . .
O6 O 0.32474(18) 0.2298(6) 0.2007(3) 0.0364(17) Uani 1 1 d . . . . .
O7 O 0.15744(17) 0.5429(5) 0.1201(3) 0.0306(15) Uani 1 1 d . . . . .
O8 O 0.20106(16) 0.5827(5) 0.2045(3) 0.0280(14) Uani 1 1 d . . . . .
O9 O 0.3843(2) 0.3580(5) 0.3121(3) 0.0433(18) Uani 1 1 d . . . . .
O10 O 0.4105(2) 0.4218(6) 0.4092(3) 0.0461(19) Uani 1 1 d . . . . .
O11 O 0.3845(2) 0.5719(6) 0.1114(3) 0.0451(19) Uani 1 1 d . . . . .
O12 O 0.4252(2) 0.7021(6) 0.1137(3) 0.0409(18) Uani 1 1 d . . . . .
O13 O 0.36945(18) 0.0370(5) 0.2546(3) 0.0356(16) Uani 1 1 d . . . . .
O14 O 0.4045(2) 0.1654(6) 0.2361(4) 0.0439(18) Uani 1 1 d . . . . .
O15 O 0.4142(3) 0.0080(8) 0.2031(6) 0.095(4) Uani 1 1 d . . . . .
O16 O 0.4676(5) 0.4086(12) 0.5285(8) 0.138(6) Uani 1 1 d . . . . .
O17 O 0.4342(4) 0.5251(13) 0.5395(7) 0.118(5) Uani 1 1 d . . . . .
O18 O 0.4891(5) 0.5717(16) 0.5384(13) 0.237(12) Uani 1 1 d . . . . .
O23 O 0.2922(3) 0.4942(8) 0.3573(5) 0.078(3) Uani 1 1 d . . . . .
H23A H 0.295380 0.464632 0.321847 0.117 Uiso 1 1 d G . . . .
H23B H 0.268982 0.503910 0.355734 0.117 Uiso 1 1 d G . . . .
Tb1 Tb 0.35559(2) 0.19498(3) 0.31358(2) 0.01912(14) Uani 1 1 d . . . . .
Tb2 Tb 0.39629(2) 0.36268(3) 0.50587(2) 0.02390(15) Uani 1 1 d . . . . .
O19 O 0.6606(4) 0.1074(15) 0.4171(6) 0.166(8) Uani 1 1 d . . . . .
O20 O 0.5169(7) 0.4080(18) 0.3114(19) 0.40(3) Uani 1 1 d . . . . .
O21 O 0.2851(3) -0.0157(11) 0.1573(5) 0.094(4) Uani 1 1 d . . . . .
H21A H 0.292017 0.001657 0.197621 0.141 Uiso 1 1 d G . . . .
H21B H 0.304147 -0.034235 0.141932 0.141 Uiso 1 1 d G . . . .
O22 O 0.3821(3) 0.0038(7) 0.5086(4) 0.071(3) Uani 1 1 d . . . . .
H22A H 0.379020 -0.060413 0.519700 0.106 Uiso 1 1 d G . . . .
H22B H 0.374583 0.004432 0.466942 0.106 Uiso 1 1 d G . . . .
O24 O 0.5256(7) 0.8824(13) 0.3683(10) 0.213(10) Uani 1 1 d . . . . .

loop_
_atom_site_aniso_label
_atom_site_aniso_U_11
_atom_site_aniso_U_22
_atom_site_aniso_U_33
_atom_site_aniso_U_23
_atom_site_aniso_U_13
_atom_site_aniso_U_12
C1 0.016(5) 0.026(4) 0.021(5) -0.004(4) -0.006(4) 0.002(4)
C2 0.013(5) 0.045(6) 0.027(5) -0.004(4) 0.004(4) 0.003(4)
C3 0.021(6) 0.080(8) 0.035(6) -0.016(5) -0.005(5) 0.008(5)
C4 0.020(6) 0.143(13) 0.024(6) -0.026(7) -0.001(5) 0.023(7)
C5 0.025(6) 0.120(11) 0.040(7) -0.011(7) 0.006(5) 0.012(7)
C6 0.018(5) 0.039(5) 0.028(5) -0.007(4) -0.007(4) 0.002(4)
C7 0.019(5) 0.055(6) 0.029(5) -0.012(5) -0.007(4) 0.006(5)
C8 0.026(6) 0.093(9) 0.032(6) 0.007(6) 0.000(5) -0.009(6)
C9 0.029(6) 0.042(6) 0.057(7) 0.003(5) -0.015(5) -0.007(5)
C10 0.028(6) 0.033(5) 0.041(6) 0.008(4) -0.019(5) -0.016(4)
C11 0.021(6) 0.083(9) 0.035(6) 0.001(6) -0.011(5) -0.010(6)
C12 0.015(5) 0.039(5) 0.031(5) -0.001(4) -0.007(4) 0.006(4)
C13 0.014(5) 0.025(4) 0.034(5) -0.004(4) -0.002(4) -0.002(4)
C14 0.012(5) 0.040(5) 0.035(5) 0.005(4) -0.001(4) 0.000(4)
C15 0.014(5) 0.042(5) 0.030(5) 0.000(4) 0.006(4) -0.006(4)
C16 0.025(5) 0.038(5) 0.022(5) -0.001(4) 0.002(4) -0.001(4)
C17 0.015(5) 0.050(6) 0.019(5) -0.006(4) 0.005(4) -0.014(4)
C18 0.007(4) 0.034(5) 0.018(4) -0.002(4) -0.006(3) -0.003(4)
C19 0.016(5) 0.041(5) 0.030(5) 0.000(4) 0.005(4) -0.002(4)
C20 0.016(5) 0.026(4) 0.022(5) -0.004(3) 0.004(4) 0.003(4)
C21 0.009(4) 0.029(4) 0.021(4) 0.004(3) 0.001(3) -0.002(4)
C22 0.022(5) 0.048(6) 0.019(4) -0.010(4) 0.008(4) 0.006(4)
C23 0.017(5) 0.037(5) 0.022(5) -0.001(4) 0.002(4) 0.002(4)
C24 0.019(5) 0.023(4) 0.022(5) 0.003(3) 0.004(4) -0.001(4)
C25 0.016(5) 0.038(5) 0.022(5) 0.006(4) -0.001(4) -0.004(4)
C26 0.017(5) 0.040(5) 0.023(5) 0.003(4) 0.004(4) 0.003(4)
C27 0.034(6) 0.049(6) 0.018(5) -0.004(4) -0.002(4) 0.000(5)
C28 0.027(6) 0.049(6) 0.031(6) 0.006(4) -0.003(4) -0.014(5)
C29 0.023(5) 0.044(6) 0.034(6) 0.006(4) 0.008(4) -0.012(4)
C30 0.022(5) 0.037(5) 0.016(4) 0.005(4) 0.001(4) -0.002(4)
C31 0.018(5) 0.040(5) 0.026(5) -0.004(4) 0.004(4) -0.004(4)
C32 0.032(6) 0.037(5) 0.028(5) 0.004(4) 0.007(4) -0.001(5)
C33 0.022(5) 0.032(5) 0.028(5) 0.013(4) 0.005(4) 0.007(4)
C34 0.016(5) 0.039(5) 0.024(5) 0.008(4) 0.005(4) 0.012(4)
C35 0.026(6) 0.058(7) 0.034(6) -0.002(5) -0.001(5) 0.025(5)
C36 0.039(6) 0.060(7) 0.026(5) -0.011(5) -0.004(5) 0.013(6)
C37 0.025(5) 0.048(6) 0.023(5) 0.006(4) -0.002(4) 0.018(5)
C38 0.016(5) 0.027(4) 0.028(5) 0.011(4) 0.002(4) 0.010(4)
C39 0.019(5) 0.035(5) 0.021(4) 0.005(4) 0.002(4) -0.003(4)
C40 0.020(5) 0.033(5) 0.017(4) 0.002(4) 0.001(4) -0.002(4)
Cl1 0.081(3) 0.175(5) 0.103(4) 0.023(3) 0.010(3) -0.011(3)
N1 0.010(4) 0.050(5) 0.037(5) -0.005(4) -0.008(3) 0.004(4)
N2 0.013(4) 0.031(4) 0.023(4) -0.001(3) -0.003(3) 0.002(3)
N3 0.030(5) 0.049(5) 0.042(5) -0.007(4) 0.013(4) -0.001(4)
N4 0.112(16) 0.097(12) 0.082(10) 0.003(8) 0.011(10) 0.047(12)
O1 0.008(3) 0.055(4) 0.029(4) -0.004(3) -0.007(3) 0.002(3)
O2 0.013(3) 0.063(5) 0.032(4) -0.011(3) -0.003(3) 0.007(3)
O3 0.019(3) 0.037(3) 0.021(3) -0.005(3) 0.003(3) 0.000(3)
O4 0.021(3) 0.038(3) 0.017(3) 0.001(3) 0.002(3) 0.007(3)
O5 0.023(4) 0.048(4) 0.014(3) -0.001(3) -0.005(3) 0.015(3)
O6 0.025(4) 0.059(4) 0.023(3) 0.000(3) 0.001(3) 0.019(3)
O7 0.020(3) 0.043(4) 0.025(3) 0.003(3) -0.003(3) 0.013(3)
O8 0.011(3) 0.037(3) 0.033(4) 0.002(3) -0.004(3) 0.004(3)
O9 0.052(5) 0.038(4) 0.040(4) -0.001(3) 0.012(4) -0.015(4)
O10 0.046(5) 0.064(5) 0.025(4) 0.003(3) 0.000(3) -0.023(4)
O11 0.051(5) 0.055(4) 0.025(4) 0.005(3) -0.003(3) -0.019(4)
O12 0.036(4) 0.055(4) 0.029(4) 0.011(3) 0.000(3) -0.015(4)
O13 0.027(4) 0.044(4) 0.037(4) -0.002(3) 0.011(3) 0.000(3)
O14 0.037(5) 0.047(4) 0.050(5) 0.003(3) 0.016(4) -0.006(4)
O15 0.095(8) 0.083(7) 0.134(10) -0.022(6) 0.087(8) 0.010(6)
O16 0.112(12) 0.094(10) 0.190(16) 0.006(10) -0.012(11) -0.033(10)
O17 0.087(10) 0.136(12) 0.121(11) -0.008(9) -0.002(9) -0.041(10)
O18 0.102(14) 0.180(18) 0.41(4) 0.017(19) 0.010(17) -0.088(14)
O23 0.092(8) 0.054(6) 0.097(8) 0.004(5) 0.042(6) 0.013(6)
Tb1 0.0112(2) 0.0283(2) 0.0159(2) 0.00087(16) -0.00193(16) 0.00002(17)
Tb2 0.0183(3) 0.0350(3) 0.0181(2) -0.00212(17) 0.00279(18) -0.00407(18)
O19 0.116(11) 0.30(2) 0.071(8) 0.057(11) -0.015(8) -0.098(13)
O20 0.22(3) 0.175(18) 0.87(9) 0.22(3) 0.27(4) 0.042(19)
O21 0.109(9) 0.110(9) 0.052(6) -0.016(6) -0.009(6) -0.026(8)
O22 0.079(7) 0.075(6) 0.055(6) 0.013(4) 0.006(5) -0.002(6)
O24 0.30(3) 0.121(13) 0.27(2) 0.035(13) 0.17(2) 0.076(15)

loop_
_atom_type_symbol
_atom_type_description
_atom_type_scat_dispersion_real
_atom_type_scat_dispersion_imag
_atom_type_scat_source
C C 0.0033 0.0016 'International Tables Vol C Tables 4.2.6.8 and 6.1.1.4'
H H 0.0000 0.0000 'International Tables Vol C Tables 4.2.6.8 and 6.1.1.4'
Cl Cl 0.1484 0.1585 'International Tables Vol C Tables 4.2.6.8 and 6.1.1.4'
N N 0.0061 0.0033 'International Tables Vol C Tables 4.2.6.8 and 6.1.1.4'
O O 0.0106 0.0060 'International Tables Vol C Tables 4.2.6.8 and 6.1.1.4'
Tb Tb -0.1723 4.1537 'International Tables Vol C Tables 4.2.6.8 and 6.1.1.4'

loop_
_geom_angle_atom_site_label_1
_geom_angle_atom_site_label_2
_geom_angle_atom_site_label_3
_geom_angle
_geom_angle_site_symmetry_1
_geom_angle_site_symmetry_3
_geom_angle_publ_flag
O1 C1 C2 116.4(8) . . ?
O1 C1 O2 126.3(9) . . ?
O2 C1 C2 117.3(7) . . ?
C3 C2 C1 119.9(8) . . ?
C3 C2 C6 120.0(9) . . ?
C6 C2 C1 120.0(8) . . ?
C2 C3 H3 119.5 . . ?
C2 C3 C4 121.0(10) . . ?
C4 C3 H3 119.5 . . ?
C3 C4 H4 120.0 . . ?
C5 C4 C3 120.0(10) . . ?
C5 C4 H4 120.0 . . ?
C4 C5 H5 120.4 . . ?
C4 C5 C7 119.3(11) . . ?
C7 C5 H5 120.4 . . ?
C2 C6 H6 120.6 . . ?
C2 C6 C7 118.9(9) . . ?
C7 C6 H6 120.6 . . ?
C5 C7 N1 120.0(10) . . ?
C6 C7 C5 120.6(9) . . ?
C6 C7 N1 119.3(9) . . ?
C11 C8 H8 120.0 . . ?
N1 C8 H8 120.0 . . ?
N1 C8 C11 120.1(11) . . ?
C10 C9 H9 118.8 . . ?
N1 C9 H9 118.8 . . ?
N1 C9 C10 122.3(10) . . ?
C9 C10 H10 120.5 . . ?
C9 C10 C12 119.1(10) . . ?
C12 C10 H10 120.5 . . ?
C8 C11 H11 119.5 . . ?
C8 C11 C12 121.0(11) . . ?
C12 C11 H11 119.5 . . ?
C10 C12 C13 121.6(9) . . ?
C11 C12 C10 117.9(9) . . ?
C11 C12 C13 120.5(9) . . ?
C14 C13 C12 122.3(8) . . ?
C14 C13 C16 117.0(8) . . ?
C16 C13 C12 120.8(9) . . ?
C13 C14 H14 119.2 . . ?
C13 C14 C15 121.6(9) . . ?
C15 C14 H14 119.2 . . ?
C14 C15 H15 120.5 . . ?
N2 C15 C14 118.9(8) . . ?
N2 C15 H15 120.5 . . ?
C13 C16 H16 119.5 . . ?
C17 C16 C13 121.1(9) . . ?
C17 C16 H16 119.5 . . ?
C16 C17 H17 119.9 . . ?
N2 C17 C16 120.3(8) . . ?
N2 C17 H17 119.9 . . ?
C19 C18 N2 118.6(7) . . ?
C20 C18 C19 124.1(8) . . ?
C20 C18 N2 117.2(8) . . ?
C18 C19 H19 121.7 . . ?
C22 C19 C18 116.6(8) . . ?
C22 C19 H19 121.7 . . ?
C18 C20 H20 121.4 . . ?
C18 C20 C21 117.2(8) . . ?
C21 C20 H20 121.4 . . ?
C20 C21 C23 120.3(8) . . ?
C20 C21 C24 120.4(8) . . ?
C23 C21 C24 119.3(8) . . ?
C19 C22 H22 118.9 . . ?
C23 C22 C19 122.2(8) . . ?
C23 C22 H22 118.9 . . ?
C21 C23 H23 120.2 . . ?
C22 C23 C21 119.6(8) . . ?
C22 C23 H23 120.2 . . ?
C21 C24 Tb2 166.4(6) . 8_556 ?
O3 C24 C21 119.4(8) . . ?
O3 C24 Tb2 66.5(5) . 8_556 ?
O4 C24 C21 120.7(8) . . ?
O4 C24 O3 119.9(8) . . ?
O4 C24 Tb2 54.4(4) . 8_556 ?
C27 C25 C26 120.8(8) . . ?
C27 C25 C31 118.4(8) . . ?
C31 C25 C26 120.8(8) . . ?
O9 C26 C25 117.7(8) . . ?
O9 C26 O10 123.1(9) . . ?
O10 C26 C25 119.2(8) . . ?
C25 C27 H27 119.4 . . ?
C28 C27 C25 121.2(9) . . ?
C28 C27 H27 119.4 . . ?
C27 C28 H28 120.4 . . ?
C27 C28 C29 119.1(9) . . ?
C29 C28 H28 120.4 . . ?
C28 C29 H29 119.2 . . ?
C30 C29 C28 121.6(8) . . ?
C30 C29 H29 119.2 . . ?
C29 C30 C31 118.7(8) . . ?
C29 C30 C32 122.3(8) . . ?
C31 C30 C32 119.0(8) . . ?
C25 C31 H31 119.5 . . ?
C30 C31 C25 121.0(8) . . ?
C30 C31 H31 119.5 . . ?
C30 C32 Tb2 168.6(7) . 6_565 ?
O11 C32 C30 121.9(8) . . ?
O11 C32 O12 118.0(8) . . ?
O11 C32 Tb2 60.2(5) . 6_565 ?
O12 C32 C30 120.1(9) . . ?
O12 C32 Tb2 58.6(5) . 6_565 ?
C34 C33 Tb1 169.9(6) . . ?
O5 C33 C34 118.9(8) . . ?
O5 C33 Tb1 61.3(4) . . ?
O6 C33 C34 120.2(8) . . ?
O6 C33 O5 120.8(8) . . ?
O6 C33 Tb1 60.2(4) . . ?
C35 C34 C33 120.9(8) . . ?
C35 C34 C39 120.1(8) . . ?
C39 C34 C33 118.9(8) . . ?
C34 C35 H35 119.9 . . ?
C34 C35 C36 120.3(9) . . ?
C36 C35 H35 119.9 . . ?
C35 C36 H36 120.1 . . ?
C37 C36 C35 119.9(9) . . ?
C37 C36 H36 120.1 . . ?
C36 C37 H37 119.7 . . ?
C38 C37 C36 120.6(9) . . ?
C38 C37 H37 119.7 . . ?
C37 C38 C39 119.2(8) . . ?
C37 C38 C40 120.9(8) . . ?
C39 C38 C40 119.9(8) . . ?
C34 C39 C38 120.0(8) . . ?
C34 C39 H39 120.0 . . ?
C38 C39 H39 120.0 . . ?
C38 C40 Tb1 179.8(7) . 4 ?
O7 C40 C38 120.1(8) . . ?
O7 C40 Tb1 59.7(5) . 4 ?
O8 C40 C38 119.8(8) . . ?
O8 C40 O7 120.1(8) . . ?
O8 C40 Tb1 60.4(4) . 4 ?
C8 N1 C7 118.7(9) . . ?
C9 N1 C7 121.6(9) . . ?
C9 N1 C8 119.7(9) . . ?
C15 N2 C18 119.4(7) . . ?
C17 N2 C15 121.2(8) . . ?
C17 N2 C18 119.4(7) . . ?
O13 N3 Tb1 53.9(4) . . ?
O14 N3 O13 117.5(8) . . ?
O14 N3 Tb1 63.8(5) . . ?
O15 N3 O13 120.0(9) . . ?
O15 N3 O14 122.3(9) . . ?
O15 N3 Tb1 169.4(8) . . ?
O16 N4 O18 122(2) . . ?
O16 N4 Tb2 65.6(14) . . ?
O17 N4 O16 122(3) . . ?
O17 N4 O18 114.9(19) . . ?
O17 N4 Tb2 58.6(14) . . ?
O18 N4 Tb2 170.2(14) . . ?
C1 O1 Tb1 142.8(6) . . ?
C1 O2 Tb2 134.2(6) . . ?
C24 O3 Tb1 135.6(5) . 8_556 ?
C24 O3 Tb2 87.2(5) . 8_556 ?
Tb1 O3 Tb2 123.0(2) 8_556 8_556 ?
C24 O4 Tb2 100.6(5) . 8_556 ?
C33 O5 Tb1 91.8(5) . . ?
C33 O6 Tb1 93.4(5) . . ?
C40 O7 Tb1 94.1(5) . 4 ?
C40 O8 Tb1 93.3(5) . 4 ?
C26 O9 Tb1 143.5(6) . . ?
C26 O10 Tb2 150.9(6) . . ?
C32 O11 Tb2 93.0(6) . 6_565 ?
C32 O12 Tb2 94.0(6) . 6_565 ?
N3 O13 Tb1 101.2(5) . . ?
N3 O14 Tb1 91.6(5) . . ?
N4 O16 Tb2 91.5(16) . . ?
N4 O17 Tb2 99.1(16) . . ?
H23A O23 H23B 109.6 . . ?
C33 Tb1 C40 96.8(3) . 4_545 ?
C33 Tb1 N3 99.9(3) . . ?
C40 Tb1 N3 96.7(2) 4_545 . ?
O1 Tb1 C33 162.8(3) . . ?
O1 Tb1 C40 99.9(2) . 4_545 ?
O1 Tb1 N3 73.9(2) . . ?
O1 Tb1 O3 83.0(2) . 8_455 ?
O1 Tb1 O5 152.5(2) . . ?
O1 Tb1 O6 143.3(2) . . ?
O1 Tb1 O7 74.4(2) . 4_545 ?
O1 Tb1 O8 125.2(2) . 4_545 ?
O1 Tb1 O13 81.1(2) . . ?
O1 Tb1 O14 71.9(2) . . ?
O3 Tb1 C33 103.4(2) 8_455 . ?
O3 Tb1 C40 83.1(2) 8_455 4_545 ?
O3 Tb1 N3 156.6(2) 8_455 . ?
O3 Tb1 O5 76.61(19) 8_455 . ?
O3 Tb1 O7 74.0(2) 8_455 4_545 ?
O3 Tb1 O8 93.5(2) 8_455 4_545 ?
O3 Tb1 O14 147.1(2) 8_455 . ?
O5 Tb1 C33 26.9(2) . . ?
O5 Tb1 C40 95.8(2) . 4_545 ?
O5 Tb1 N3 126.5(2) . . ?
O5 Tb1 O7 116.3(2) . 4_545 ?
O5 Tb1 O8 74.9(2) . 4_545 ?
O5 Tb1 O14 118.0(2) . . ?
O6 Tb1 C33 26.4(2) . . ?
O6 Tb1 C40 100.2(2) . 4_545 ?
O6 Tb1 N3 73.5(2) . . ?
O6 Tb1 O3 129.7(2) . 8_455 ?
O6 Tb1 O5 53.1(2) . . ?
O6 Tb1 O7 125.2(2) . 4_545 ?
O6 Tb1 O8 75.0(2) . 4_545 ?
O6 Tb1 O13 76.4(2) . . ?
O6 Tb1 O14 71.4(2) . . ?
O7 Tb1 C33 122.6(2) 4_545 . ?
O7 Tb1 C40 26.3(2) 4_545 4_545 ?
O7 Tb1 N3 95.5(2) 4_545 . ?
O7 Tb1 O8 52.5(2) 4_545 4_545 ?
O7 Tb1 O14 117.3(2) 4_545 . ?
O8 Tb1 C33 70.9(2) 4_545 . ?
O8 Tb1 C40 26.3(2) 4_545 4_545 ?
O8 Tb1 N3 96.5(2) 4_545 . ?
O8 Tb1 O14 118.2(2) 4_545 . ?
O9 Tb1 C33 83.0(3) . . ?
O9 Tb1 C40 162.8(3) . 4_545 ?
O9 Tb1 N3 100.2(3) . . ?
O9 Tb1 O1 82.3(3) . . ?
O9 Tb1 O3 80.2(2) . 8_455 ?
O9 Tb1 O5 76.2(3) . . ?
O9 Tb1 O6 87.3(3) . . ?
O9 Tb1 O7 147.0(2) . 4_545 ?
O9 Tb1 O8 151.1(3) . 4_545 ?
O9 Tb1 O13 125.1(2) . . ?
O9 Tb1 O14 75.7(2) . . ?
O13 Tb1 C33 100.1(2) . . ?
O13 Tb1 C40 71.9(2) . 4_545 ?
O13 Tb1 N3 24.9(2) . . ?
O13 Tb1 O3 147.4(2) . 8_455 ?
O13 Tb1 O5 125.5(2) . . ?
O13 Tb1 O7 74.4(2) . 4_545 ?
O13 Tb1 O8 73.2(2) . 4_545 ?
O13 Tb1 O14 49.5(2) . . ?
O14 Tb1 C33 95.6(3) . . ?
O14 Tb1 C40 121.3(2) . 4_545 ?
O14 Tb1 N3 24.6(2) . . ?
C32 Tb2 C24 107.0(3) 6_566 8_455 ?
C32 Tb2 N4 79.1(4) 6_566 . ?
Cl1 Tb2 C24 77.1(2) . 8_455 ?
Cl1 Tb2 C32 100.2(2) . 6_566 ?
Cl1 Tb2 N4 100.7(3) . . ?
Cl1 Tb2 O3 75.49(18) . 8_455 ?
N4 Tb2 C24 173.8(4) . 8_455 ?
O2 Tb2 C24 84.9(2) . 8_455 ?
O2 Tb2 C32 104.7(3) . 6_566 ?
O2 Tb2 Cl1 152.7(2) . . ?
O2 Tb2 N4 95.0(4) . . ?
O2 Tb2 O3 79.3(2) . 8_455 ?
O2 Tb2 O4 86.4(2) . 8_455 ?
O2 Tb2 O11 130.4(2) . 6_566 ?
O2 Tb2 O12 77.4(2) . 6_566 ?
O2 Tb2 O16 72.6(4) . . ?
O2 Tb2 O17 117.2(5) . . ?
O3 Tb2 C24 26.3(2) 8_455 8_455 ?
O3 Tb2 C32 133.3(2) 8_455 6_566 ?
O3 Tb2 N4 147.6(3) 8_455 . ?
O4 Tb2 C24 25.0(2) 8_455 8_455 ?
O4 Tb2 C32 82.4(2) 8_455 6_566 ?
O4 Tb2 Cl1 85.82(19) 8_455 . ?
O4 Tb2 N4 161.2(3) 8_455 . ?
O4 Tb2 O3 51.08(18) 8_455 8_455 ?
O4 Tb2 O11 79.4(2) 8_455 6_566 ?
O4 Tb2 O12 82.1(2) 8_455 6_566 ?
O4 Tb2 O16 148.6(4) 8_455 . ?
O4 Tb2 O17 149.2(4) 8_455 . ?
O10 Tb2 C24 104.0(2) . 8_455 ?
O10 Tb2 C32 148.6(3) . 6_566 ?
O10 Tb2 Cl1 82.3(2) . . ?
O10 Tb2 N4 69.8(4) . . ?
O10 Tb2 O2 82.4(3) . . ?
O10 Tb2 O3 77.8(2) . 8_455 ?
O10 Tb2 O4 128.9(2) . 8_455 ?
O10 Tb2 O11 141.4(3) . 6_566 ?
O10 Tb2 O12 141.7(3) . 6_566 ?
O10 Tb2 O16 72.2(4) . . ?
O10 Tb2 O17 76.6(4) . . ?
O11 Tb2 C24 99.3(3) 6_566 8_455 ?
O11 Tb2 C32 26.8(2) 6_566 6_566 ?
O11 Tb2 Cl1 73.5(2) 6_566 . ?
O11 Tb2 N4 85.5(4) 6_566 . ?
O11 Tb2 O3 122.5(2) 6_566 8_455 ?
O11 Tb2 O16 96.4(4) 6_566 . ?
O11 Tb2 O17 70.3(4) 6_566 . ?
O12 Tb2 C24 106.1(2) 6_566 8_455 ?
O12 Tb2 C32 27.3(2) 6_566 6_566 ?
O12 Tb2 Cl1 127.2(2) 6_566 . ?
O12 Tb2 N4 79.9(4) 6_566 . ?
O12 Tb2 O3 128.5(2) 6_566 8_455 ?
O12 Tb2 O11 53.8(2) 6_566 6_566 ?
O12 Tb2 O16 70.8(4) 6_566 . ?
O12 Tb2 O17 84.2(4) 6_566 . ?
O16 Tb2 C24 157.5(4) . 8_455 ?
O16 Tb2 C32 80.7(4) . 6_566 ?
O16 Tb2 Cl1 123.2(4) . . ?
O16 Tb2 N4 22.9(4) . . ?
O16 Tb2 O3 141.0(4) . 8_455 ?
O17 Tb2 C24 157.5(4) . 8_455 ?
O17 Tb2 C32 73.0(4) . 6_566 ?
O17 Tb2 Cl1 80.7(4) . . ?
O17 Tb2 N4 22.3(4) . . ?
O17 Tb2 O3 147.0(4) . 8_455 ?
O17 Tb2 O16 44.7(5) . . ?
H21A O21 H21B 109.3 . . ?
H22A O22 H22B 104.4 . . ?

loop_
_geom_bond_atom_site_label_1
_geom_bond_atom_site_label_2
_geom_bond_distance
_geom_bond_site_symmetry_2
_geom_bond_publ_flag
C1 C2 1.515(12) . ?
C1 O1 1.233(10) . ?
C1 O2 1.255(11) . ?
C2 C3 1.368(14) . ?
C2 C6 1.381(13) . ?
C3 H3 0.9300 . ?
C3 C4 1.383(15) . ?
C4 H4 0.9300 . ?
C4 C5 1.367(15) . ?
C5 H5 0.9300 . ?
C5 C7 1.393(15) . ?
C6 H6 0.9300 . ?
C6 C7 1.393(14) . ?
C7 N1 1.433(12) . ?
C8 H8 0.9300 . ?
C8 C11 1.371(14) . ?
C8 N1 1.350(14) . ?
C9 H9 0.9300 . ?
C9 C10 1.369(14) . ?
C9 N1 1.333(14) . ?
C10 H10 0.9300 . ?
C10 C12 1.388(13) . ?
C11 H11 0.9300 . ?
C11 C12 1.379(14) . ?
C12 C13 1.496(12) . ?
C13 C14 1.367(13) . ?
C13 C16 1.395(13) . ?
C14 H14 0.9300 . ?
C14 C15 1.375(13) . ?
C15 H15 0.9300 . ?
C15 N2 1.358(11) . ?
C16 H16 0.9300 . ?
C16 C17 1.354(13) . ?
C17 H17 0.9300 . ?
C17 N2 1.336(11) . ?
C18 C19 1.387(12) . ?
C18 C20 1.387(12) . ?
C18 N2 1.463(11) . ?
C19 H19 0.9300 . ?
C19 C22 1.382(13) . ?
C20 H20 0.9300 . ?
C20 C21 1.399(12) . ?
C21 C23 1.400(12) . ?
C21 C24 1.489(12) . ?
C22 H22 0.9300 . ?
C22 C23 1.379(12) . ?
C23 H23 0.9300 . ?
C24 O3 1.287(10) . ?
C24 O4 1.248(10) . ?
C24 Tb2 2.898(9) 8_556 ?
C25 C26 1.485(12) . ?
C25 C27 1.394(13) . ?
C25 C31 1.401(12) . ?
C26 O9 1.249(11) . ?
C26 O10 1.251(10) . ?
C27 H27 0.9300 . ?
C27 C28 1.364(14) . ?
C28 H28 0.9300 . ?
C28 C29 1.388(13) . ?
C29 H29 0.9300 . ?
C29 C30 1.376(13) . ?
C30 C31 1.380(12) . ?
C30 C32 1.463(12) . ?
C31 H31 0.9300 . ?
C32 O11 1.270(12) . ?
C32 O12 1.297(11) . ?
C32 Tb2 2.816(9) 6_565 ?
C33 C34 1.500(12) . ?
C33 O5 1.261(11) . ?
C33 O6 1.242(11) . ?
C33 Tb1 2.787(9) . ?
C34 C35 1.361(14) . ?
C34 C39 1.384(12) . ?
C35 H35 0.9300 . ?
C35 C36 1.389(14) . ?
C36 H36 0.9300 . ?
C36 C37 1.375(13) . ?
C37 H37 0.9300 . ?
C37 C38 1.371(13) . ?
C38 C39 1.399(12) . ?
C38 C40 1.501(12) . ?
C39 H39 0.9300 . ?
C40 O7 1.255(10) . ?
C40 O8 1.254(10) . ?
C40 Tb1 2.830(9) 4 ?
Cl1 Tb2 2.625(6) . ?
N3 O13 1.268(10) . ?
N3 O14 1.229(11) . ?
N3 O15 1.213(11) . ?
N3 Tb1 2.951(8) . ?
N4 O16 1.118(18) . ?
N4 O17 1.103(19) . ?
N4 O18 1.37(2) . ?
N4 Tb2 2.87(2) . ?
O1 Tb1 2.331(6) . ?
O2 Tb2 2.291(7) . ?
O3 Tb1 2.439(6) 8_556 ?
O3 Tb2 2.661(6) 8_556 ?
O4 Tb2 2.397(6) 8_556 ?
O5 Tb1 2.446(6) . ?
O6 Tb1 2.422(6) . ?
O7 Tb1 2.448(6) 4 ?
O8 Tb1 2.465(6) 4 ?
O9 Tb1 2.297(7) . ?
O10 Tb2 2.286(7) . ?
O11 Tb2 2.448(7) 6_565 ?
O12 Tb2 2.411(7) 6_565 ?
O13 Tb1 2.430(7) . ?
O14 Tb1 2.650(7) . ?
O16 Tb2 2.614(15) . ?
O17 Tb2 2.481(13) . ?
O23 H23A 0.8497 . ?
O23 H23B 0.8492 . ?
Tb1 C40 2.830(9) 4_545 ?
Tb1 O3 2.439(6) 8_455 ?
Tb1 O7 2.449(6) 4_545 ?
Tb1 O8 2.465(6) 4_545 ?
Tb2 C24 2.898(9) 8_455 ?
Tb2 C32 2.816(9) 6_566 ?
Tb2 O3 2.661(6) 8_455 ?
Tb2 O4 2.397(6) 8_455 ?
Tb2 O11 2.448(7) 6_566 ?
Tb2 O12 2.411(7) 6_566 ?
O21 H21A 0.8503 . ?
O21 H21B 0.8517 . ?
O22 H22A 0.8505 . ?
O22 H22B 0.8503 . ?

loop_
_geom_torsion_atom_site_label_1
_geom_torsion_atom_site_label_2
_geom_torsion_atom_site_label_3
_geom_torsion_atom_site_label_4
_geom_torsion
_geom_torsion_site_symmetry_1
_geom_torsion_site_symmetry_2
_geom_torsion_site_symmetry_3
_geom_torsion_site_symmetry_4
_geom_torsion_publ_flag
C1 C2 C3 C4 174.1(11) . . . . ?
C1 C2 C6 C7 -176.1(9) . . . . ?
C2 C1 O1 Tb1 -143.1(8) . . . . ?
C2 C1 O2 Tb2 118.8(8) . . . . ?
C2 C3 C4 C5 1(2) . . . . ?
C2 C6 C7 C5 3.1(16) . . . . ?
C2 C6 C7 N1 179.7(9) . . . . ?
C3 C2 C6 C7 0.6(15) . . . . ?
C3 C4 C5 C7 3(2) . . . . ?
C4 C5 C7 C6 -5(2) . . . . ?
C4 C5 C7 N1 178.6(12) . . . . ?
C5 C7 N1 C8 50.0(15) . . . . ?
C5 C7 N1 C9 -130.9(12) . . . . ?
C6 C2 C3 C4 -2.6(18) . . . . ?
C6 C7 N1 C8 -126.6(11) . . . . ?
C6 C7 N1 C9 52.5(14) . . . . ?
C8 C11 C12 C10 1.1(17) . . . . ?
C8 C11 C12 C13 -176.3(10) . . . . ?
C9 C10 C12 C11 1.6(16) . . . . ?
C9 C10 C12 C13 178.9(10) . . . . ?
C10 C9 N1 C7 -177.3(10) . . . . ?
C10 C9 N1 C8 1.8(17) . . . . ?
C10 C12 C13 C14 -19.5(14) . . . . ?
C10 C12 C13 C16 160.6(9) . . . . ?
C11 C8 N1 C7 -179.9(11) . . . . ?
C11 C8 N1 C9 1.0(17) . . . . ?
C11 C12 C13 C14 157.7(10) . . . . ?
C11 C12 C13 C16 -22.1(14) . . . . ?
C12 C13 C14 C15 -176.9(9) . . . . ?
C12 C13 C16 C17 177.9(9) . . . . ?
C13 C14 C15 N2 -1.9(14) . . . . ?
C13 C16 C17 N2 -0.1(14) . . . . ?
C14 C13 C16 C17 -2.0(14) . . . . ?
C14 C15 N2 C17 -0.2(13) . . . . ?
C14 C15 N2 C18 177.7(8) . . . . ?
C16 C13 C14 C15 3.0(13) . . . . ?
C16 C17 N2 C15 1.2(14) . . . . ?
C16 C17 N2 C18 -176.7(8) . . . . ?
C18 C19 C22 C23 -0.5(14) . . . . ?
C18 C20 C21 C23 -0.3(12) . . . . ?
C18 C20 C21 C24 178.8(7) . . . . ?
C19 C18 C20 C21 0.5(13) . . . . ?
C19 C18 N2 C15 -58.8(11) . . . . ?
C19 C18 N2 C17 119.2(10) . . . . ?
C19 C22 C23 C21 0.6(14) . . . . ?
C20 C18 C19 C22 -0.1(14) . . . . ?
C20 C18 N2 C15 121.1(9) . . . . ?
C20 C18 N2 C17 -60.9(11) . . . . ?
C20 C21 C23 C22 -0.2(13) . . . . ?
C20 C21 C24 O3 23.6(12) . . . . ?
C20 C21 C24 O4 -153.5(8) . . . . ?
C20 C21 C24 Tb2 -89(3) . . . 8_556 ?
C21 C24 O3 Tb1 57.0(11) . . . 8_556 ?
C21 C24 O3 Tb2 -166.2(7) . . . 8_556 ?
C21 C24 O4 Tb2 164.8(6) . . . 8_556 ?
C23 C21 C24 O3 -157.2(8) . . . . ?
C23 C21 C24 O4 25.7(12) . . . . ?
C23 C21 C24 Tb2 90(3) . . . 8_556 ?
C24 C21 C23 C22 -179.3(8) . . . . ?
C25 C26 O9 Tb1 168.9(8) . . . . ?
C25 C26 O10 Tb2 161.0(10) . . . . ?
C25 C27 C28 C29 0.3(16) . . . . ?
C26 C25 C27 C28 178.5(9) . . . . ?
C26 C25 C31 C30 -178.5(8) . . . . ?
C27 C25 C26 O9 -166.2(9) . . . . ?
C27 C25 C26 O10 13.7(14) . . . . ?
C27 C25 C31 C30 0.5(14) . . . . ?
C27 C28 C29 C30 -0.1(16) . . . . ?
C28 C29 C30 C31 0.0(15) . . . . ?
C28 C29 C30 C32 -180.0(9) . . . . ?
C29 C30 C31 C25 -0.3(14) . . . . ?
C29 C30 C32 O11 179.4(10) . . . . ?
C29 C30 C32 O12 1.9(15) . . . . ?
C29 C30 C32 Tb2 82(4) . . . 6_565 ?
C30 C32 O11 Tb2 -167.0(8) . . . 6_565 ?
C30 C32 O12 Tb2 166.9(8) . . . 6_565 ?
C31 C25 C26 O9 12.8(13) . . . . ?
C31 C25 C26 O10 -167.3(9) . . . . ?
C31 C25 C27 C28 -0.6(15) . . . . ?
C31 C30 C32 O11 -0.6(14) . . . . ?
C31 C30 C32 O12 -178.1(9) . . . . ?
C31 C30 C32 Tb2 -98(3) . . . 6_565 ?
C32 C30 C31 C25 179.7(9) . . . . ?
C33 C34 C35 C36 176.6(10) . . . . ?
C33 C34 C39 C38 -176.7(8) . . . . ?
C34 C33 O5 Tb1 168.5(7) . . . . ?
C34 C33 O6 Tb1 -168.4(7) . . . . ?
C34 C35 C36 C37 -1.0(18) . . . . ?
C35 C34 C39 C38 -0.7(14) . . . . ?
C35 C36 C37 C38 1.3(17) . . . . ?
C36 C37 C38 C39 -1.3(15) . . . . ?
C36 C37 C38 C40 179.2(9) . . . . ?
C37 C38 C39 C34 1.0(13) . . . . ?
C37 C38 C40 O7 9.1(13) . . . . ?
C37 C38 C40 O8 -170.9(9) . . . . ?
C38 C40 O7 Tb1 -179.9(7) . . . 4 ?
C38 C40 O8 Tb1 179.9(7) . . . 4 ?
C39 C34 C35 C36 0.7(16) . . . . ?
C39 C38 C40 O7 -170.5(8) . . . . ?
C39 C38 C40 O8 9.6(12) . . . . ?
C40 C38 C39 C34 -179.4(8) . . . . ?
N1 C8 C11 C12 -2.4(19) . . . . ?
N1 C9 C10 C12 -3.0(17) . . . . ?
N2 C18 C19 C22 179.8(8) . . . . ?
N2 C18 C20 C21 -179.4(7) . . . . ?
O1 C1 C2 C3 12.2(14) . . . . ?
O1 C1 C2 C6 -171.0(9) . . . . ?
O1 C1 O2 Tb2 -60.6(13) . . . . ?
O2 C1 C2 C3 -167.2(10) . . . . ?
O2 C1 C2 C6 9.5(14) . . . . ?
O2 C1 O1 Tb1 36.2(16) . . . . ?
O3 C24 O4 Tb2 -12.3(9) . . . 8_556 ?
O4 C24 O3 Tb1 -125.9(7) . . . 8_556 ?
O4 C24 O3 Tb2 10.9(8) . . . 8_556 ?
O5 C33 C34 C35 -160.2(9) . . . . ?
O5 C33 C34 C39 15.8(13) . . . . ?
O5 C33 O6 Tb1 9.1(9) . . . . ?
O6 C33 C34 C35 17.3(14) . . . . ?
O6 C33 C34 C39 -166.7(9) . . . . ?
O6 C33 O5 Tb1 -9.0(9) . . . . ?
O7 C40 O8 Tb1 -0.1(9) . . . 4 ?
O8 C40 O7 Tb1 0.1(9) . . . 4 ?
O9 C26 O10 Tb2 -19(2) . . . . ?
O10 C26 O9 Tb1 -10.9(17) . . . . ?
O11 C32 O12 Tb2 -10.7(10) . . . 6_565 ?
O12 C32 O11 Tb2 10.6(9) . . . 6_565 ?
O13 N3 O14 Tb1 5.0(9) . . . . ?
O14 N3 O13 Tb1 -5.6(9) . . . . ?
O15 N3 O13 Tb1 169.6(10) . . . . ?
O15 N3 O14 Tb1 -170.1(11) . . . . ?
O16 N4 O17 Tb2 -18(2) . . . . ?
O17 N4 O16 Tb2 16(2) . . . . ?
O18 N4 O16 Tb2 -173.5(19) . . . . ?
O18 N4 O17 Tb2 171.7(16) . . . . ?
Tb1 C33 C34 C35 -72(4) . . . . ?
Tb1 C33 C34 C39 104(4) . . . . ?
Tb2 C24 O3 Tb1 -136.8(7) 8_556 . . 8_556 ?
